data_2215379
loop_
_publ_author_name
'Lu, Hui'
'Fu, Yun-Long'
'Zhang, Yu'
'Ng, Seik Weng'

_publ_section_title
Poly[(\m~2~-<i>N</i>,<i>N</i>-dimethylformamide-\k^2^<i>O</i>:<i>O</i>)(\m~4~-terephthalato-\k^4^<i>O</i>:<i>O</i>':<i>O</i>'':<i>O</i>''')iron(II)]
_journal_coeditor_code BT2503
_journal_issue 10
_journal_name_full 'Acta Crystallographica Section E'
_journal_page_first m2534
_journal_page_last m2534
_journal_paper_doi 10.1107/S1600536807044091
_journal_volume 63
_journal_year 2007
_chemical_formula_iupac '[Fe (C8 H4 O4) (C3 H7 N O)]'
_chemical_formula_moiety '(C8 H4 O4) (C3 H7 N O) Fe'
_chemical_formula_sum 'C11 H11 Fe N O5'
_chemical_formula_weight 293.06
_chemical_name_systematic
;
Poly[(\m~2~-<i>N</i>,<i>N</i>-dimethylformamide-\k^2^<i>O</i>:<i>O</i>)(
\m~4~-terephthalato-\k^4^<i>O</i>:<i>O</i>':<i>O</i>'':<i>O</i>''')iron(II)]
;
_space_group_IT_number 74
_symmetry_cell_setting orthorhombic
_symmetry_space_group_name_Hall '-I 2b 2'
_symmetry_space_group_name_H-M 'I m m a'
_atom_sites_solution_hydrogens geom
_atom_sites_solution_primary direct
_atom_sites_solution_secondary difmap
_audit_creation_method SHELXL97
_cell_angle_alpha 90.00
_cell_angle_beta 90.00
_cell_angle_gamma 90.00
_cell_formula_units_Z 4
_cell_length_a 19.3652(15)
_cell_length_b 7.2856(6)
_cell_length_c 8.8571(7)
_cell_measurement_reflns_used 2096
_cell_measurement_temperature 295(2)
_cell_measurement_theta_max 28.5
_cell_measurement_theta_min 2.5
_cell_volume 1249.62(17)
_computing_cell_refinement 'SAINT (Bruker, 2002)'
_computing_data_collection 'SMART (Bruker, 2002)'
_computing_data_reduction 'SAINT (Bruker, 2002)'
_computing_molecular_graphics 'X-SEED (Barbour, 2001)'
_computing_publication_material 'publCIF (Westrip, 2007)'
_computing_structure_refinement 'SHELXL97 (Sheldrick, 1997)'
_computing_structure_solution 'Atomic coordinates taken from Fu <i>et al.</i> (2004)'
_diffrn_ambient_temperature 295(2)
_diffrn_measured_fraction_theta_full 0.984
_diffrn_measured_fraction_theta_max 0.984
_diffrn_measurement_device_type 'Bruker APEX area-detector diffractometer'
_diffrn_measurement_method '\f and \w'
_diffrn_radiation_monochromator graphite
_diffrn_radiation_source 'fine-focus sealed tube'
_diffrn_radiation_type MoK\a
_diffrn_radiation_wavelength 0.71073
_diffrn_reflns_av_R_equivalents 0.0212
_diffrn_reflns_av_sigmaI/netI 0.0185
_diffrn_reflns_limit_h_max 24
_diffrn_reflns_limit_h_min -25
_diffrn_reflns_limit_k_max 7
_diffrn_reflns_limit_k_min -9
_diffrn_reflns_limit_l_max 11
_diffrn_reflns_limit_l_min -8
_diffrn_reflns_number 3421
_diffrn_reflns_theta_full 27.47
_diffrn_reflns_theta_max 27.47
_diffrn_reflns_theta_min 2.10
_diffrn_standards_decay_% 0
_diffrn_standards_interval_count 0
_diffrn_standards_interval_time 0
_diffrn_standards_number 0
_exptl_absorpt_coefficient_mu 1.218
_exptl_absorpt_correction_T_max 0.909
_exptl_absorpt_correction_T_min 0.357
_exptl_absorpt_correction_type multi-scan
_exptl_absorpt_process_details '(SADABS; Sheldrick, 1996)'
_exptl_crystal_colour red
_exptl_crystal_density_diffrn 1.558
_exptl_crystal_density_method 'not measured'
_exptl_crystal_description block
_exptl_crystal_F_000 600
_exptl_crystal_size_max 0.25
_exptl_crystal_size_mid 0.19
_exptl_crystal_size_min 0.08
_refine_diff_density_max 0.732
_refine_diff_density_min -0.660
_refine_ls_extinction_method none
_refine_ls_goodness_of_fit_ref 1.081
_refine_ls_hydrogen_treatment constr
_refine_ls_matrix_type full
_refine_ls_number_parameters 63
_refine_ls_number_reflns 791
_refine_ls_number_restraints 3
_refine_ls_restrained_S_all 1.170
_refine_ls_R_factor_all 0.0429
_refine_ls_R_factor_gt 0.0404
_refine_ls_shift/su_max 0.001
_refine_ls_shift/su_mean 0.000
_refine_ls_structure_factor_coef Fsqd
_refine_ls_weighting_details 'calc w = 1/[\s^2^(Fo^2^)+(0.0721P)^2^+1.8869P] where P=(Fo^2^+2Fc^2^)/3'
_refine_ls_weighting_scheme calc
_refine_ls_wR_factor_gt 0.1104
_refine_ls_wR_factor_ref 0.1128
_reflns_number_gt 730
_reflns_number_total 791
_reflns_threshold_expression I>2\s(I)
_cod_data_source_file bt2503.cif
_cod_data_source_block I
_cod_database_code 2215379
_cod_database_fobs_code 2215379

loop_
_symmetry_equiv_pos_as_xyz
'x, y, z'
'-x, -y+1/2, z'
'x, -y, -z'
'-x, y+1/2, -z'
'x+1/2, y+1/2, z+1/2'
'-x+1/2, -y+1, z+1/2'
'x+1/2, -y+1/2, -z+1/2'
'-x+1/2, y+1, -z+1/2'
'-x, -y, -z'
'x, y-1/2, -z'
'-x, y, z'
'x, -y-1/2, z'
'-x+1/2, -y+1/2, -z+1/2'
'x+1/2, y, -z+1/2'
'-x+1/2, y+1/2, z+1/2'
'x+1/2, -y, z+1/2'

loop_
_atom_site_type_symbol
_atom_site_label
_atom_site_fract_x
_atom_site_fract_y
_atom_site_fract_z
_atom_site_U_iso_or_equiv
_atom_site_adp_type
_atom_site_calc_flag
_atom_site_refinement_flags
_atom_site_occupancy
_atom_site_disorder_assembly
_atom_site_disorder_group
Fe Fe1 0.5000 0.5000 0.5000 0.0209(3) Uani d S 1 . .
O O1 0.42136(10) 0.5968(3) 0.3639(3) 0.0461(6) Uani d . 1 . .
O O2 0.5000 0.7500 0.6390(4) 0.0333(8) Uani d S 1 . .
N N1 0.5000 0.7500 0.8974(5) 0.0533(15) Uani d SD 1 . .
C C1 0.39343(19) 0.7500 0.3459(5) 0.0360(8) Uani d S 1 . .
C C2 0.31894(19) 0.7500 0.2960(5) 0.0390(9) Uani d S 1 . .
C C3 0.28393(15) 0.5876(4) 0.2733(5) 0.0630(11) Uani d . 1 . .
H H3 0.3064 0.4766 0.2896 0.076 Uiso calc R 1 . .
C C4 0.5267(4) 0.7500 0.7594(8) 0.0380(16) Uani d SPD 0.50 A 1
H H4 0.5747 0.7500 0.7567 0.046 Uiso calc SPR 0.50 A 1
C C5 0.5296(7) 0.7500 1.0396(10) 0.078(4) Uani d SPD 0.50 A 1
H H5A 0.5776 0.7814 1.0315 0.117 Uiso calc PR 0.25 A 1
H H5B 0.5252 0.6302 1.0837 0.117 Uiso calc PR 0.25 A 1
H H5C 0.5066 0.8384 1.1022 0.117 Uiso calc PR 0.25 A 1
C C6 0.4266(5) 0.7500 0.9021(13) 0.088(4) Uani d SPD 0.50 A 1
H H6A 0.4113 0.7010 0.9970 0.133 Uiso calc PR 0.25 A 1
H H6B 0.4090 0.6756 0.8213 0.133 Uiso calc PR 0.25 A 1
H H6C 0.4099 0.8734 0.8910 0.133 Uiso calc PR 0.25 A 1

loop_
_atom_site_aniso_label
_atom_site_aniso_U_11
_atom_site_aniso_U_22
_atom_site_aniso_U_33
_atom_site_aniso_U_12
_atom_site_aniso_U_13
_atom_site_aniso_U_23
Fe1 0.0135(4) 0.0240(4) 0.0250(4) 0.000 0.000 0.0017(2)
O1 0.0312(9) 0.0361(11) 0.0709(13) 0.0036(8) -0.0270(9) 0.0003(9)
O2 0.044(2) 0.0279(17) 0.0279(17) 0.000 0.000 0.000
N1 0.084(4) 0.046(3) 0.029(2) 0.000 0.000 0.000
C1 0.0266(17) 0.0360(19) 0.045(2) 0.000 -0.0180(15) 0.000
C2 0.0261(17) 0.0346(18) 0.056(2) 0.000 -0.0204(16) 0.000
C3 0.0374(17) 0.0293(14) 0.122(3) 0.0040(11) -0.0381(19) 0.0023(17)
C4 0.052(4) 0.029(3) 0.033(3) 0.000 -0.006(3) 0.000
C5 0.136(13) 0.068(7) 0.030(4) 0.000 -0.010(6) 0.000
C6 0.125(12) 0.094(9) 0.047(6) 0.000 0.026(7) 0.000

loop_
_atom_type_symbol
_atom_type_description
_atom_type_scat_dispersion_real
_atom_type_scat_dispersion_imag
_atom_type_scat_source
C C 0.0033 0.0016 'International Tables Vol C Tables 4.2.6.8 and 6.1.1.4'
H H 0.0000 0.0000 'International Tables Vol C Tables 4.2.6.8 and 6.1.1.4'
N N 0.0061 0.0033 'International Tables Vol C Tables 4.2.6.8 and 6.1.1.4'
O O 0.0106 0.0060 'International Tables Vol C Tables 4.2.6.8 and 6.1.1.4'
Fe Fe 0.3463 0.8444 'International Tables Vol C Tables 4.2.6.8 and 6.1.1.4'

loop_
_geom_angle_atom_site_label_1
_geom_angle_atom_site_label_2
_geom_angle_atom_site_label_3
_geom_angle_site_symmetry_1
_geom_angle_site_symmetry_3
_geom_angle
O1 Fe1 O1 9_666 11_655 85.05(13)
O1 Fe1 O1 9_666 . 180.0
O1 Fe1 O1 11_655 . 94.95(13)
O1 Fe1 O1 9_666 3_566 94.95(13)
O1 Fe1 O1 11_655 3_566 180.00(7)
O1 Fe1 O1 . 3_566 85.05(13)
O1 Fe1 O2 9_666 . 87.49(7)
O1 Fe1 O2 11_655 . 92.51(7)
O1 Fe1 O2 . . 92.51(7)
O1 Fe1 O2 3_566 . 87.49(7)
O1 Fe1 O2 9_666 9_666 92.51(7)
O1 Fe1 O2 11_655 9_666 87.49(7)
O1 Fe1 O2 . 9_666 87.49(7)
O1 Fe1 O2 3_566 9_666 92.51(7)
O2 Fe1 O2 . 9_666 180.0
C1 O1 Fe1 . . 134.27(19)
C4 O2 C4 . 2_665 51.8(8)
C4 O2 Fe1 . . 120.26(12)
C4 O2 Fe1 2_665 . 120.26(12)
C4 O2 Fe1 . 2_665 120.26(12)
C4 O2 Fe1 2_665 2_665 120.26(12)
Fe1 O2 Fe1 . 2_665 111.87(15)
C4 N1 C4 2_665 . 45.9(7)
C4 N1 C5 2_665 . 178.5(7)
C4 N1 C5 . . 132.6(6)
C4 N1 C5 2_665 2_665 132.6(6)
C4 N1 C5 . 2_665 178.5(7)
C5 N1 C5 . 2_665 49.0(12)
C4 N1 C6 2_665 . 68.7(6)
C4 N1 C6 . . 114.6(7)
C5 N1 C6 . . 112.8(8)
C5 N1 C6 2_665 . 63.9(8)
C4 N1 C6 2_665 2_665 114.6(7)
C4 N1 C6 . 2_665 68.7(6)
C5 N1 C6 . 2_665 63.9(8)
C5 N1 C6 2_665 2_665 112.8(8)
C6 N1 C6 . 2_665 176.7(10)
O1 C1 O1 12_575 . 126.4(3)
O1 C1 C2 12_575 . 116.81(16)
O1 C1 C2 . . 116.81(16)
C3 C2 C3 . 12_575 118.3(3)
C3 C2 C1 . . 120.87(17)
C3 C2 C1 12_575 . 120.87(17)
C3 C3 C2 8_545 . 120.86(17)
C3 C3 H3 8_545 . 119.6
C2 C3 H3 . . 119.6
O2 C4 N1 . . 131.1(7)
O2 C4 H4 . . 114.4
N1 C4 H4 . . 114.4
N1 C5 H5A . . 109.5
N1 C5 H5B . . 109.5
N1 C5 H5C . . 109.5
N1 C6 H6A . . 109.5
N1 C6 H6B . . 109.5
N1 C6 H6C . . 109.5

loop_
_geom_bond_atom_site_label_1
_geom_bond_atom_site_label_2
_geom_bond_site_symmetry_2
_geom_bond_distance
Fe1 O1 9_666 2.0663(17)
Fe1 O1 11_655 2.0663(17)
Fe1 O1 . 2.0663(17)
Fe1 O1 3_566 2.0663(17)
Fe1 O2 . 2.199(2)
Fe1 O2 9_666 2.199(2)
O1 C1 . 1.250(2)
O2 C4 . 1.185(8)
O2 C4 2_665 1.185(8)
O2 Fe1 2_665 2.1987(19)
N1 C4 2_665 1.327(7)
N1 C4 . 1.327(7)
N1 C5 . 1.384(8)
N1 C5 2_665 1.384(8)
N1 C6 . 1.422(9)
N1 C6 2_665 1.422(9)
C1 O1 12_575 1.250(2)
C1 C2 . 1.509(5)
C2 C3 . 1.378(3)
C2 C3 12_575 1.378(3)
C3 C3 8_545 1.377(5)
C3 H3 . 0.9300
C4 H4 . 0.9300
C5 H5A . 0.9600
C5 H5B . 0.9600
C5 H5C . 0.9600
C6 H6A . 0.9600
C6 H6B . 0.9600
C6 H6C . 0.9600

loop_
_geom_torsion_atom_site_label_1
_geom_torsion_atom_site_label_2
_geom_torsion_atom_site_label_3
_geom_torsion_atom_site_label_4
_geom_torsion_site_symmetry_1
_geom_torsion_site_symmetry_4
_geom_torsion
O1 Fe1 O1 C1 11_655 . -80.3(4)
O1 Fe1 O1 C1 3_566 . 99.7(4)
O2 Fe1 O1 C1 . . 12.5(3)
O2 Fe1 O1 C1 9_666 . -167.5(3)
O1 Fe1 O2 C4 9_666 . -17.2(4)
O1 Fe1 O2 C4 11_655 . -102.1(4)
O1 Fe1 O2 C4 . . 162.8(4)
O1 Fe1 O2 C4 3_566 . 77.9(4)
O1 Fe1 O2 C4 9_666 2_665 -77.9(5)
O1 Fe1 O2 C4 11_655 2_665 -162.8(4)
O1 Fe1 O2 C4 . 2_665 102.1(5)
O1 Fe1 O2 C4 3_566 2_665 17.2(4)
O1 Fe1 O2 Fe1 9_666 2_665 132.46(6)
O1 Fe1 O2 Fe1 11_655 2_665 47.54(6)
O1 Fe1 O2 Fe1 . 2_665 -47.54(6)
O1 Fe1 O2 Fe1 3_566 2_665 -132.46(6)
Fe1 O1 C1 O1 . 12_575 29.3(7)
Fe1 O1 C1 C2 . . -151.3(3)
O1 C1 C2 C3 12_575 . 180.0(4)
O1 C1 C2 C3 . . 0.6(6)
O1 C1 C2 C3 12_575 12_575 -0.6(6)
O1 C1 C2 C3 . 12_575 180.0(4)
C3 C2 C3 C3 12_575 8_545 1.0(10)
C1 C2 C3 C3 . 8_545 -179.6(5)
C4 O2 C4 N1 2_665 . 0.0
Fe1 O2 C4 N1 . . -106.5(2)
Fe1 O2 C4 N1 2_665 . 106.5(2)
C4 N1 C4 O2 2_665 . 0.0
C5 N1 C4 O2 2_665 . 0.00(5)
C6 N1 C4 O2 . . 0.000(2)
C6 N1 C4 O2 2_665 . 180.000(2)
